data_1511289
loop_
_publ_author_name
'Taibi, M.'
'Aschehoug, P.'
'Ben Ali, A.'
'Boukhari, A.'
'Aride, J.'
'Antic-Fidancev, E.'
'Viana, B.'

_publ_section_title
;
 Crystal structure of A B P O5 and optical study of Pr(3+) embedded in
 these compounds
;
_journal_name_full 'Journal of Physics: Condensed Matter'
_journal_page_first 9663
_journal_page_last 9671
_journal_paper_doi 10.1088/0953-8984/13/42/323
_journal_volume 13
_journal_year 2001
_chemical_formula_sum 'B O5 P Pb'
_chemical_name_systematic 'Pb (B P O5)'
_space_group_IT_number 152
_symmetry_space_group_name_Hall 'P 31 2"'
_symmetry_space_group_name_H-M 'P 31 2 1'
_cell_angle_alpha 90
_cell_angle_beta 90
_cell_angle_gamma 120
_cell_formula_units_Z 3
_cell_length_a 6.851
_cell_length_b 6.851
_cell_length_c 6.821
_cell_volume 277.260
_citation_journal_id_ASTM JCOMEL
_cod_data_source_file boron0-1_418.cif
_cod_data_source_block B1O5P1Pb1
_cod_original_cell_volume 277.2596
_cod_original_formula_sum 'B1 O5 P1 Pb1'
_cod_database_code 1511289

loop_
_symmetry_equiv_pos_as_xyz
x,y,z
-y,x-y,z+1/3
-x+y,-x,z+2/3
y,x,-z
-x,-x+y,-z+1/3
x-y,-y,-z+2/3

loop_
_atom_site_label
_atom_site_type_symbol
_atom_site_fract_x
_atom_site_fract_y
_atom_site_fract_z
_atom_site_occupancy
_atom_site_U_iso_or_equiv
O3 O-2 -0.0512 0 0.8333 1 0.0
Pb1 Pb+2 0.3917 0 0.3333 1 0.0
O2 O-2 0.4192 0.8594 -0.0291 1 0.0
P1 P+5 0.3913 0 0.8333 1 0.0
O1 O-2 0.3326 0.1415 -0.0327 1 0.0
B1 B+3 -0.0921 0 0.3333 1 0.0
